data_7711568
loop_
_publ_author_name
'Webster, Leah'
'Kr\"amer, Tobias'
'Chadwick, F. Mark'

_publ_section_title
;
 Synthesis and reactivity of titanium &#x2018;POCOP&#x2019; pincer
 complexes
;
_journal_name_full 'Dalton Transactions'
_journal_paper_doi 10.1039/D2DT03291K
_journal_year 2022
_chemical_formula_moiety 'C29.33 H52 Cl1.33 O2.67 P2.67 Ti0.67'
_chemical_formula_sum 'C29.33 H52 Cl1.33 O2.67 P2.67 Ti0.67'
_chemical_formula_weight 609.20
_space_group_IT_number 14
_space_group_name_Hall '-P 2ybc'
_space_group_name_H-M_alt 'P 1 21/c 1'
_symmetry_cell_setting monoclinic
_symmetry_space_group_name_Hall '-P 2ybc'
_symmetry_space_group_name_H-M 'P 1 21/c 1'
_atom_sites_solution_hydrogens difmap
_atom_sites_solution_primary other
_audit_update_record
;
2022-10-19 deposited with the CCDC.	2022-10-20 downloaded from the CCDC.
;
_cell_angle_alpha 90
_cell_angle_beta 96.659(5)
_cell_angle_gamma 90
_cell_formula_units_Z 12
_cell_length_a 19.8638(10)
_cell_length_b 29.354(2)
_cell_length_c 19.5939(11)
_cell_measurement_reflns_used 1638
_cell_measurement_temperature 173
_cell_measurement_theta_max 64
_cell_measurement_theta_min 4
_cell_volume 11347.8(12)
_computing_cell_refinement 'USER DEFINED CELL REFINEMENT'
_computing_data_collection 'USER DEFINED DATA COLLECTION'
_computing_data_reduction 'USER DEFINED DATA REDUCTION'
_computing_molecular_graphics 'CAMERON (Watkin et al., 1996)'
_computing_publication_material 'CRYSTALS (Betteridge et al., 2003)'
_computing_structure_refinement 'CRYSTALS (Betteridge et al., 2003)'
_computing_structure_solution 'Superflip (Palatinus & Chapuis, 2007)'
_diffrn_ambient_temperature 173
_diffrn_measured_fraction_theta_full 0.995
_diffrn_measured_fraction_theta_max 0.949
_diffrn_measurement_device Serial
_diffrn_measurement_device_type Unknown
_diffrn_measurement_method \w
_diffrn_radiation_monochromator graphite
_diffrn_radiation_type 'Cu K\a'
_diffrn_radiation_wavelength 1.54184
_diffrn_reflns_av_R_equivalents 0.172
_diffrn_reflns_av_unetI/netI 0.357
_diffrn_reflns_limit_h_max 24
_diffrn_reflns_limit_h_min -19
_diffrn_reflns_limit_k_max 35
_diffrn_reflns_limit_k_min -35
_diffrn_reflns_limit_l_max 16
_diffrn_reflns_limit_l_min -24
_diffrn_reflns_number 37934
_diffrn_reflns_theta_full 33.957
_diffrn_reflns_theta_max 73.818
_diffrn_reflns_theta_min 3.356
_diffrn_standards_number 0
_exptl_absorpt_coefficient_mu 3.463
_exptl_absorpt_correction_T_max 0.84
_exptl_absorpt_correction_T_min 0.44
_exptl_absorpt_correction_type multi-scan
_exptl_absorpt_process_details 'DENZO/SCALEPACK (Otwinowski & Minor, 1997)'
_exptl_crystal_colour orange
_exptl_crystal_density_diffrn 1.070
_exptl_crystal_density_meas ?
_exptl_crystal_density_method 'not measured'
_exptl_crystal_description plate
_exptl_crystal_F_000 3920
_exptl_crystal_size_max 0.100
_exptl_crystal_size_mid 0.100
_exptl_crystal_size_min 0.050
_refine_diff_density_max 2.16
_refine_diff_density_min -2.53
_refine_ls_extinction_method None
_refine_ls_goodness_of_fit_ref 1.4506
_refine_ls_hydrogen_treatment constr
_refine_ls_matrix_type full
_refine_ls_number_parameters 991
_refine_ls_number_reflns 21794
_refine_ls_number_restraints 0
_refine_ls_R_factor_all 0.2724
_refine_ls_R_factor_gt 0.1184
_refine_ls_shift/su_max 0.0006391
_refine_ls_shift/su_mean 0.0000573
_refine_ls_structure_factor_coef Fsqd
_refine_ls_weighting_details
;
 Method, part 1, Chebychev polynomial, (Watkin, 1994, Prince, 1982) 
 [weight] = 1.0/[A~0~*T~0~(x)+A~1~*T~1~(x) ... +A~n-1~]*T~n-1~(x)] 
 where A~i~ are the Chebychev coefficients listed below and x= Fcalc/Fmax 
 Method = Robust Weighting (Prince, 1982) 
 W = [weight] * [1-(deltaF/6*sigmaF)^2^]^2^ 
 A~i~ are: 
 934. 0.140E+04 731. 212. 24.6 
;
_refine_ls_weighting_scheme calc
_refine_ls_wR_factor_all 0.4597
_refine_ls_wR_factor_gt 0.2662
_refine_ls_wR_factor_ref 0.4597
_reflns_limit_h_max 24
_reflns_limit_h_min -24
_reflns_limit_k_max 35
_reflns_limit_k_min 0
_reflns_limit_l_max 24
_reflns_limit_l_min 0
_reflns_number_gt 5778
_reflns_number_total 21794
_reflns_threshold_expression I>2.0\s(I)
_oxford_diffrn_Wilson_B_factor 2.82
_oxford_diffrn_Wilson_scale 6.14
_oxford_refine_ls_r_factor_ref 0.2724
_oxford_refine_ls_scale 0.5807(18)
_oxford_reflns_number_all 21794
_cod_data_source_file d2dt03291k4.cif
_cod_data_source_block 3
_cod_depositor_comments
;
The following automatic conversions were performed:

data item '_exptl_crystal_density_meas' value 'not measured' was
changed to '?' -- the value is perceived as not measured.

Automatic conversion script
Id: cif_fix_values 7556 2019-12-06 15:28:31Z antanas 
;
_cod_original_sg_symbol_H-M 'P 21/c '
_cod_database_code 7711568
_oxford_refine_reflns_threshold_expression_ref I>-10.0\s(I)
_platon_squeeze_void_probe_radius 1.20

loop_
_symmetry_equiv_pos_as_xyz
x,y,z
-x,-y,-z
x,-y+1/2,z+1/2
-x,y+1/2,-z+1/2

loop_
_atom_site_label
_atom_site_type_symbol
_atom_site_fract_x
_atom_site_fract_y
_atom_site_fract_z
_atom_site_U_iso_or_equiv
_atom_site_occupancy
_atom_site_adp_type
_atom_site_refinement_flags_posn
_atom_site_refinement_flags_adp
_atom_site_refinement_flags_occupancy
_atom_site_disorder_assembly
_atom_site_disorder_group
_atom_site_attached_hydrogens
Ti1 Ti 0.35646(17) 0.88653(13) 0.77721(17) 0.0585 1.0000 Uani . . . . . .
Ti2 Ti 0.85939(16) 0.63110(12) 0.77671(15) 0.0514 1.0000 Uani . . . . . .
Cl1 Cl 0.4364(2) 0.9380(2) 0.8245(2) 0.0749 1.0000 Uani . . . . . .
Cl2 Cl 0.2790(2) 0.94114(19) 0.7336(2) 0.0657 1.0000 Uani . . . . . .
Cl3 Cl 0.7917(2) 0.68142(18) 0.8304(2) 0.0617 1.0000 Uani . . . . . .
Cl4 Cl 0.9270(2) 0.68199(18) 0.7255(2) 0.0599 1.0000 Uani . . . . . .
O1 O 0.2911(7) 0.8429(5) 0.7757(6) 0.0697 1.0000 Uani . . . . . .
O2 O 0.1781(6) 0.8425(5) 0.9826(5) 0.0558 1.0000 Uani . . . . . .
O3 O 0.4202(6) 0.8419(5) 0.7728(7) 0.0706 1.0000 Uani . . . . . .
O4 O 0.5404(5) 0.8499(4) 0.5738(5) 0.0528 1.0000 Uani . . . . . .
O5 O 0.8747(5) 0.5863(4) 0.7128(5) 0.0520 1.0000 Uani . . . . . .
O6 O 0.7459(5) 0.6163(4) 0.4945(5) 0.0483 1.0000 Uani . . . . . .
O7 O 0.8441(6) 0.5849(4) 0.8359(6) 0.0558 1.0000 Uani . . . . . .
O8 O 0.9703(5) 0.6116(4) 1.0589(5) 0.0425 1.0000 Uani . . . . . .
P1 P 0.3097(2) 0.88395(19) 0.9036(2) 0.0535 1.0000 Uani . . . . . .
P2 P 0.1132(2) 0.82216(19) 1.0226(2) 0.0556 1.0000 Uani . . . . . .
P3 P 0.4070(2) 0.88962(18) 0.6522(2) 0.0526 1.0000 Uani . . . . . .
P4 P 0.6050(2) 0.83049(19) 0.5307(2) 0.0572 1.0000 Uani . . . . . .
P5 P 0.7655(2) 0.63994(17) 0.6636(2) 0.0466 1.0000 Uani . . . . . .
P6 P 0.7363(2) 0.60669(19) 0.4063(2) 0.0532 1.0000 Uani . . . . . .
P7 P 0.9522(2) 0.63771(17) 0.8902(2) 0.0478 1.0000 Uani . . . . . .
P8 P 0.9790(2) 0.60147(19) 1.1468(2) 0.0567 1.0000 Uani . . . . . .
C1 C 0.2407(8) 0.8420(6) 0.8807(8) 0.0483 1.0000 Uani . . . . . .
C2 C 0.1874(8) 0.8261(6) 0.9160(8) 0.0493 1.0000 Uani . . . . . .
C3 C 0.1435(9) 0.7924(7) 0.8842(10) 0.0652 1.0000 Uani . . . . . .
C4 C 0.1491(9) 0.7762(8) 0.8180(9) 0.0674 1.0000 Uani . . . . . .
C5 C 0.1994(9) 0.7945(7) 0.7820(8) 0.0629 1.0000 Uani . . . . . .
C6 C 0.2439(9) 0.8271(6) 0.8133(9) 0.0523 1.0000 Uani . . . . . .
C7 C 0.3717(10) 0.8515(9) 0.9658(9) 0.0781 1.0000 Uani . . . . . .
C8 C 0.4038(11) 0.8160(8) 0.9314(11) 0.0867 1.0000 Uani . . . . . .
C9 C 0.4266(9) 0.8893(8) 0.9988(10) 0.0776 1.0000 Uani . . . . . .
C10 C 0.3398(9) 0.8313(10) 1.0280(9) 0.0915 1.0000 Uani . . . . . .
C11 C 0.2749(9) 0.9368(7) 0.9381(8) 0.0573 1.0000 Uani . . . . . .
C12 C 0.2066(9) 0.9459(7) 0.8947(10) 0.0698 1.0000 Uani . . . . . .
C13 C 0.2619(9) 0.9356(8) 1.0161(8) 0.0725 1.0000 Uani . . . . . .
C14 C 0.3214(10) 0.9766(7) 0.9251(11) 0.0738 1.0000 Uani . . . . . .
C15 C 0.0530(9) 0.8693(7) 1.0153(9) 0.0548 1.0000 Uani . . . . . .
C16 C 0.0338(10) 0.8773(9) 0.9349(10) 0.0802 1.0000 Uani . . . . . .
C17 C 0.0713(10) 0.9159(7) 1.0435(11) 0.0740 1.0000 Uani . . . . . .
C18 C -0.0134(9) 0.8537(7) 1.0415(9) 0.0636 1.0000 Uani . . . . . .
C19 C 0.1571(11) 0.8180(8) 1.1121(10) 0.0718 1.0000 Uani . . . . . .
C20 C 0.2010(12) 0.7754(9) 1.1127(11) 0.0922 1.0000 Uani . . . . . .
C21 C 0.2004(10) 0.8601(7) 1.1393(8) 0.0642 1.0000 Uani . . . . . .
C22 C 0.1019(12) 0.8072(10) 1.1585(11) 0.1031 1.0000 Uani . . . . . .
C23 C 0.4756(9) 0.8465(6) 0.6699(8) 0.0511 1.0000 Uani . . . . . .
C24 C 0.4711(8) 0.8276(7) 0.7363(8) 0.0511 1.0000 Uani . . . . . .
C25 C 0.5137(11) 0.7931(7) 0.7633(10) 0.0715 1.0000 Uani . . . . . .
C26 C 0.5631(9) 0.7784(7) 0.7281(10) 0.0611 1.0000 Uani . . . . . .
C27 C 0.5712(9) 0.7953(6) 0.6637(8) 0.0559 1.0000 Uani . . . . . .
C28 C 0.5301(9) 0.8313(6) 0.6378(8) 0.0514 1.0000 Uani . . . . . .
C29 C 0.3448(8) 0.8623(8) 0.5820(8) 0.0624 1.0000 Uani . . . . . .
C30 C 0.3141(11) 0.8217(10) 0.6175(11) 0.0969 1.0000 Uani . . . . . .
C31 C 0.2893(10) 0.8990(11) 0.5592(11) 0.1157 1.0000 Uani . . . . . .
C32 C 0.3772(10) 0.8449(10) 0.5203(11) 0.0987 1.0000 Uani . . . . . .
C33 C 0.4424(8) 0.9445(8) 0.6224(10) 0.0662 1.0000 Uani . . . . . .
C34 C 0.3997(9) 0.9836(8) 0.6395(9) 0.0685 1.0000 Uani . . . . . .
C35 C 0.4525(10) 0.9457(8) 0.5469(9) 0.0751 1.0000 Uani . . . . . .
C36 C 0.5125(9) 0.9520(8) 0.6643(10) 0.0698 1.0000 Uani . . . . . .
C37 C 0.5625(8) 0.8271(8) 0.4407(8) 0.0607 1.0000 Uani . . . . . .
C38 C 0.5153(11) 0.7844(10) 0.4435(11) 0.1003 1.0000 Uani . . . . . .
C39 C 0.5200(10) 0.8687(9) 0.4148(11) 0.0887 1.0000 Uani . . . . . .
C40 C 0.6134(10) 0.8138(10) 0.3945(9) 0.0900 1.0000 Uani . . . . . .
C41 C 0.6655(8) 0.8802(7) 0.5404(9) 0.0548 1.0000 Uani . . . . . .
C42 C 0.6413(10) 0.9262(8) 0.5113(11) 0.0793 1.0000 Uani . . . . . .
C43 C 0.7280(9) 0.8640(9) 0.5096(10) 0.0769 1.0000 Uani . . . . . .
C44 C 0.6850(9) 0.8859(8) 0.6186(9) 0.0706 1.0000 Uani . . . . . .
C45 C 0.8076(8) 0.6026(6) 0.6080(9) 0.0499 1.0000 Uani . . . . . .
C46 C 0.8632(9) 0.5799(6) 0.6439(8) 0.0514 1.0000 Uani . . . . . .
C47 C 0.9018(9) 0.5462(7) 0.6157(8) 0.0581 1.0000 Uani . . . . . .
C48 C 0.8901(8) 0.5381(7) 0.5464(9) 0.0574 1.0000 Uani . . . . . .
C49 C 0.8370(8) 0.5611(6) 0.5054(7) 0.0479 1.0000 Uani . . . . . .
C50 C 0.7974(7) 0.5922(6) 0.5355(8) 0.0482 1.0000 Uani . . . . . .
C51 C 0.6867(8) 0.6091(7) 0.6793(8) 0.0519 1.0000 Uani . . . . . .
C52 C 0.6407(9) 0.5933(8) 0.6113(8) 0.0715 1.0000 Uani . . . . . .
C53 C 0.7094(10) 0.5641(7) 0.7182(9) 0.0643 1.0000 Uani . . . . . .
C54 C 0.6448(9) 0.6367(8) 0.7268(10) 0.0699 1.0000 Uani . . . . . .
C55 C 0.7483(8) 0.6977(6) 0.6234(8) 0.0517 1.0000 Uani . . . . . .
C56 C 0.8059(9) 0.7093(6) 0.5814(8) 0.0549 1.0000 Uani . . . . . .
C57 C 0.7466(9) 0.7332(6) 0.6813(10) 0.0593 1.0000 Uani . . . . . .
C58 C 0.6804(9) 0.7003(8) 0.576(1) 0.0665 1.0000 Uani . . . . . .
C59 C 0.6414(8) 0.5997(8) 0.3922(8) 0.0657 1.0000 Uani . . . . . .
C60 C 0.6288(10) 0.5532(8) 0.4208(9) 0.0848 1.0000 Uani . . . . . .
C61 C 0.5978(9) 0.6352(9) 0.4212(10) 0.0809 1.0000 Uani . . . . . .
C62 C 0.6228(8) 0.5987(10) 0.3106(8) 0.0990 1.0000 Uani . . . . . .
C63 C 0.7618(10) 0.6599(8) 0.3751(8) 0.0621 1.0000 Uani . . . . . .
C64 C 0.7286(11) 0.7050(9) 0.3934(10) 0.0823 1.0000 Uani . . . . . .
C65 C 0.7601(10) 0.6600(9) 0.2954(10) 0.0820 1.0000 Uani . . . . . .
C66 C 0.8402(9) 0.6656(8) 0.4009(8) 0.0654 1.0000 Uani . . . . . .
C67 C 0.9101(7) 0.6001(6) 0.9456(8) 0.0417 1.0000 Uani . . . . . .
C68 C 0.8570(7) 0.5750(6) 0.9050(8) 0.0444 1.0000 Uani . . . . . .
C69 C 0.8214(8) 0.5414(6) 0.9303(8) 0.0519 1.0000 Uani . . . . . .
C70 C 0.8362(8) 0.5285(7) 1.0004(9) 0.0573 1.0000 Uani . . . . . .
C71 C 0.8857(9) 0.5524(7) 1.0419(9) 0.0575 1.0000 Uani . . . . . .
C72 C 0.9222(8) 0.5867(6) 1.0167(7) 0.0435 1.0000 Uani . . . . . .
C73 C 0.9700(9) 0.6945(6) 0.9333(8) 0.0492 1.0000 Uani . . . . . .
C74 C 0.9715(9) 0.7313(6) 0.8786(8) 0.0535 1.0000 Uani . . . . . .
C75 C 1.0368(9) 0.6969(7) 0.9832(9) 0.0627 1.0000 Uani . . . . . .
C76 C 0.9107(8) 0.7072(7) 0.9736(8) 0.0552 1.0000 Uani . . . . . .
C77 C 1.0325(9) 0.6073(8) 0.8736(10) 0.0656 1.0000 Uani . . . . . .
C78 C 1.0101(11) 0.5638(8) 0.8319(12) 0.0832 1.0000 Uani . . . . . .
C79 C 1.0734(10) 0.5894(8) 0.9383(9) 0.0696 1.0000 Uani . . . . . .
C80 C 1.0753(8) 0.6378(7) 0.8353(8) 0.0632 1.0000 Uani . . . . . .
C81 C 1.0738(10) 0.5949(8) 1.1614(10) 0.0693 1.0000 Uani . . . . . .
C82 C 1.0867(12) 0.5501(8) 1.1302(14) 0.0970 1.0000 Uani . . . . . .
C83 C 1.0887(13) 0.5914(12) 1.2420(12) 0.1272 1.0000 Uani . . . . . .
C84 C 1.1176(8) 0.6317(7) 1.1372(11) 0.0702 1.0000 Uani . . . . . .
C85 C 0.9512(8) 0.6557(8) 1.1806(9) 0.0637 1.0000 Uani . . . . . .
C86 C 0.9539(11) 0.6520(10) 1.2571(9) 0.1011 1.0000 Uani . . . . . .
C87 C 0.8762(9) 0.6587(9) 1.1516(10) 0.0777 1.0000 Uani . . . . . .
C88 C 0.9844(10) 0.6992(7) 1.1592(9) 0.0686 1.0000 Uani . . . . . .
H31 H 0.1102 0.7805 0.9088 0.0781 1.0000 Uiso R . . . . .
H41 H 0.1195 0.7538 0.7981 0.0831 1.0000 Uiso R . . . . .
H51 H 0.2036 0.7851 0.7372 0.0820 1.0000 Uiso R . . . . .
H81 H 0.4358 0.7996 0.9630 0.1311 1.0000 Uiso R . . . . .
H82 H 0.4268 0.8295 0.8958 0.1310 1.0000 Uiso R . . . . .
H83 H 0.3701 0.7949 0.9114 0.1311 1.0000 Uiso R . . . . .
H93 H 0.4592 0.8743 1.0312 0.1261 1.0000 Uiso R . . . . .
H92 H 0.4030 0.9123 1.0220 0.1260 1.0000 Uiso R . . . . .
H91 H 0.4487 0.9031 0.9629 0.1260 1.0000 Uiso R . . . . .
H101 H 0.3749 0.8157 1.0578 0.1440 1.0000 Uiso R . . . . .
H102 H 0.3207 0.8564 1.0524 0.1437 1.0000 Uiso R . . . . .
H103 H 0.3045 0.8098 1.0109 0.1440 1.0000 Uiso R . . . . .
H121 H 0.1882 0.9744 0.9086 0.1090 1.0000 Uiso R . . . . .
H122 H 0.2133 0.9474 0.8467 0.1090 1.0000 Uiso R . . . . .
H123 H 0.1762 0.9213 0.9021 0.1090 1.0000 Uiso R . . . . .
H133 H 0.2474 0.9650 1.0301 0.1181 1.0000 Uiso R . . . . .
H132 H 0.3028 0.9271 1.0439 0.1180 1.0000 Uiso R . . . . .
H131 H 0.2271 0.9132 1.0215 0.1180 1.0000 Uiso R . . . . .
H141 H 0.3023 1.0046 0.9399 0.1191 1.0000 Uiso R . . . . .
H142 H 0.3655 0.9721 0.9501 0.1191 1.0000 Uiso R . . . . .
H143 H 0.3256 0.9783 0.8766 0.1190 1.0000 Uiso R . . . . .
H163 H -0.0017 0.8998 0.9276 0.1230 1.0000 Uiso R . . . . .
H162 H 0.0726 0.8880 0.9145 0.1229 1.0000 Uiso R . . . . .
H161 H 0.0182 0.8490 0.9138 0.1230 1.0000 Uiso R . . . . .
H171 H 0.0365 0.9377 1.0273 0.1181 1.0000 Uiso R . . . . .
H172 H 0.0755 0.9141 1.0933 0.1180 1.0000 Uiso R . . . . .
H173 H 0.1141 0.9251 1.0284 0.1180 1.0000 Uiso R . . . . .
H181 H -0.0488 0.8752 1.0280 0.1040 1.0000 Uiso R . . . . .
H182 H -0.0060 0.8523 1.0909 0.1042 1.0000 Uiso R . . . . .
H183 H -0.0260 0.8240 1.0231 0.1041 1.0000 Uiso R . . . . .
H203 H 0.2261 0.7713 1.1572 0.1370 1.0000 Uiso R . . . . .
H202 H 0.2318 0.7782 1.0785 0.1370 1.0000 Uiso R . . . . .
H201 H 0.1721 0.7492 1.1022 0.1370 1.0000 Uiso R . . . . .
H211 H 0.2160 0.8555 1.1870 0.1001 1.0000 Uiso R . . . . .
H212 H 0.1736 0.8874 1.1341 0.1001 1.0000 Uiso R . . . . .
H213 H 0.2386 0.8630 1.1135 0.1000 1.0000 Uiso R . . . . .
H221 H 0.1221 0.7964 1.2025 0.1460 1.0000 Uiso R . . . . .
H222 H 0.0763 0.8344 1.1646 0.1460 1.0000 Uiso R . . . . .
H223 H 0.0721 0.7840 1.1374 0.1459 1.0000 Uiso R . . . . .
H251 H 0.5076 0.7800 0.8054 0.0820 1.0000 Uiso R . . . . .
H261 H 0.5927 0.7558 0.7469 0.0800 1.0000 Uiso R . . . . .
H271 H 0.6041 0.7831 0.6388 0.0701 1.0000 Uiso R . . . . .
H301 H 0.2759 0.8101 0.5880 0.1461 1.0000 Uiso R . . . . .
H302 H 0.2993 0.8319 0.6602 0.1460 1.0000 Uiso R . . . . .
H303 H 0.3470 0.7977 0.6268 0.1460 1.0000 Uiso R . . . . .
H313 H 0.2587 0.8860 0.5226 0.1619 1.0000 Uiso R . . . . .
H312 H 0.3105 0.9257 0.5428 0.1620 1.0000 Uiso R . . . . .
H311 H 0.2652 0.9067 0.5974 0.1620 1.0000 Uiso R . . . . .
H321 H 0.3439 0.8293 0.4896 0.1500 1.0000 Uiso R . . . . .
H322 H 0.3946 0.8705 0.4974 0.1500 1.0000 Uiso R . . . . .
H323 H 0.4134 0.8241 0.5354 0.1499 1.0000 Uiso R . . . . .
H341 H 0.4220 1.0116 0.6294 0.1040 1.0000 Uiso R . . . . .
H342 H 0.3929 0.9827 0.6871 0.1040 1.0000 Uiso R . . . . .
H343 H 0.3568 0.9813 0.6117 0.1040 1.0000 Uiso R . . . . .
H353 H 0.4663 0.9761 0.5358 0.1160 1.0000 Uiso R . . . . .
H352 H 0.4110 0.9381 0.5191 0.1161 1.0000 Uiso R . . . . .
H351 H 0.4871 0.9240 0.5383 0.1161 1.0000 Uiso R . . . . .
H361 H 0.5296 0.9809 0.6511 0.1140 1.0000 Uiso R . . . . .
H362 H 0.5076 0.9524 0.7127 0.1140 1.0000 Uiso R . . . . .
H363 H 0.5428 0.9280 0.6543 0.1140 1.0000 Uiso R . . . . .
H383 H 0.4954 0.7767 0.3980 0.1400 1.0000 Uiso R . . . . .
H382 H 0.4802 0.7912 0.4717 0.1400 1.0000 Uiso R . . . . .
H381 H 0.5418 0.7591 0.4628 0.1400 1.0000 Uiso R . . . . .
H391 H 0.4900 0.8609 0.3749 0.1261 1.0000 Uiso R . . . . .
H392 H 0.5499 0.8924 0.4036 0.1260 1.0000 Uiso R . . . . .
H393 H 0.4941 0.8792 0.4504 0.1259 1.0000 Uiso R . . . . .
H401 H 0.5906 0.8065 0.3502 0.1339 1.0000 Uiso R . . . . .
H402 H 0.6431 0.8391 0.3909 0.1340 1.0000 Uiso R . . . . .
H403 H 0.6389 0.7878 0.4122 0.1341 1.0000 Uiso R . . . . .
H423 H 0.6744 0.9487 0.5262 0.1230 1.0000 Uiso R . . . . .
H422 H 0.5994 0.9338 0.5284 0.1230 1.0000 Uiso R . . . . .
H421 H 0.6346 0.9256 0.4622 0.1230 1.0000 Uiso R . . . . .
H431 H 0.7647 0.8842 0.5236 0.1180 1.0000 Uiso R . . . . .
H432 H 0.7389 0.8336 0.5255 0.1180 1.0000 Uiso R . . . . .
H433 H 0.7191 0.8641 0.4605 0.1181 1.0000 Uiso R . . . . .
H441 H 0.7217 0.9071 0.6269 0.1121 1.0000 Uiso R . . . . .
H442 H 0.6467 0.8976 0.6387 0.1118 1.0000 Uiso R . . . . .
H443 H 0.6983 0.8569 0.6389 0.1120 1.0000 Uiso R . . . . .
H471 H 0.9350 0.5303 0.6437 0.0692 1.0000 Uiso R . . . . .
H481 H 0.9166 0.5169 0.5262 0.0661 1.0000 Uiso R . . . . .
H491 H 0.8293 0.5560 0.4581 0.0641 1.0000 Uiso R . . . . .
H521 H 0.6052 0.5741 0.6249 0.1010 1.0000 Uiso R . . . . .
H522 H 0.6217 0.6199 0.5875 0.1011 1.0000 Uiso R . . . . .
H523 H 0.6682 0.5763 0.5827 0.1010 1.0000 Uiso R . . . . .
H533 H 0.6712 0.5438 0.7178 0.0960 1.0000 Uiso R . . . . .
H532 H 0.7267 0.5711 0.7648 0.0961 1.0000 Uiso R . . . . .
H531 H 0.7444 0.5497 0.6953 0.0960 1.0000 Uiso R . . . . .
H541 H 0.6095 0.6178 0.7406 0.1069 1.0000 Uiso R . . . . .
H542 H 0.6732 0.6469 0.7665 0.1070 1.0000 Uiso R . . . . .
H543 H 0.6257 0.6626 0.7016 0.1070 1.0000 Uiso R . . . . .
H561 H 0.7999 0.7405 0.5664 0.0930 1.0000 Uiso R . . . . .
H562 H 0.8484 0.7060 0.6095 0.0931 1.0000 Uiso R . . . . .
H563 H 0.8049 0.6894 0.5420 0.0930 1.0000 Uiso R . . . . .
H573 H 0.7387 0.7630 0.6611 0.0950 1.0000 Uiso R . . . . .
H572 H 0.7891 0.7334 0.7099 0.0951 1.0000 Uiso R . . . . .
H571 H 0.7107 0.7261 0.7086 0.0951 1.0000 Uiso R . . . . .
H581 H 0.6732 0.7310 0.5596 0.1030 1.0000 Uiso R . . . . .
H582 H 0.6433 0.6912 0.6002 0.1029 1.0000 Uiso R . . . . .
H583 H 0.6829 0.6805 0.5370 0.1030 1.0000 Uiso R . . . . .
H603 H 0.5832 0.5439 0.4070 0.1260 1.0000 Uiso R . . . . .
H602 H 0.6366 0.5543 0.4701 0.1260 1.0000 Uiso R . . . . .
H601 H 0.6592 0.5316 0.4040 0.1260 1.0000 Uiso R . . . . .
H611 H 0.5510 0.6290 0.4074 0.1180 1.0000 Uiso R . . . . .
H612 H 0.6096 0.6642 0.4030 0.1180 1.0000 Uiso R . . . . .
H613 H 0.6057 0.6361 0.4704 0.1180 1.0000 Uiso R . . . . .
H621 H 0.5760 0.5911 0.2996 0.1520 1.0000 Uiso R . . . . .
H622 H 0.6313 0.6285 0.2930 0.1520 1.0000 Uiso R . . . . .
H623 H 0.6505 0.5764 0.2912 0.1520 1.0000 Uiso R . . . . .
H643 H 0.7546 0.7306 0.3805 0.1159 1.0000 Uiso R . . . . .
H642 H 0.7258 0.7058 0.4422 0.1160 1.0000 Uiso R . . . . .
H641 H 0.6837 0.7063 0.3698 0.1160 1.0000 Uiso R . . . . .
H651 H 0.7896 0.6835 0.2821 0.1260 1.0000 Uiso R . . . . .
H652 H 0.7754 0.6309 0.2803 0.1260 1.0000 Uiso R . . . . .
H653 H 0.7150 0.6659 0.2747 0.1260 1.0000 Uiso R . . . . .
H661 H 0.8572 0.6927 0.3808 0.1070 1.0000 Uiso R . . . . .
H662 H 0.8456 0.6683 0.4503 0.1071 1.0000 Uiso R . . . . .
H663 H 0.8643 0.6392 0.3876 0.1070 1.0000 Uiso R . . . . .
H691 H 0.7884 0.5259 0.9015 0.0691 1.0000 Uiso R . . . . .
H701 H 0.8132 0.5045 1.0186 0.0771 1.0000 Uiso R . . . . .
H711 H 0.8932 0.5455 1.0888 0.0701 1.0000 Uiso R . . . . .
H741 H 0.9814 0.7604 0.9005 0.0890 1.0000 Uiso R . . . . .
H742 H 1.0058 0.7243 0.8493 0.0891 1.0000 Uiso R . . . . .
H743 H 0.9280 0.7326 0.8521 0.0890 1.0000 Uiso R . . . . .
H753 H 1.0401 0.7266 1.0049 0.0971 1.0000 Uiso R . . . . .
H752 H 1.0743 0.6924 0.9570 0.0969 1.0000 Uiso R . . . . .
H751 H 1.0372 0.6735 1.0178 0.0970 1.0000 Uiso R . . . . .
H761 H 0.9216 0.7353 0.9979 0.0890 1.0000 Uiso R . . . . .
H762 H 0.9037 0.6831 1.0057 0.0890 1.0000 Uiso R . . . . .
H763 H 0.8703 0.7114 0.9425 0.0891 1.0000 Uiso R . . . . .
H781 H 1.0492 0.5478 0.8197 0.1150 1.0000 Uiso R . . . . .
H782 H 0.9849 0.5440 0.8593 0.1151 1.0000 Uiso R . . . . .
H783 H 0.9817 0.5721 0.7906 0.1151 1.0000 Uiso R . . . . .
H793 H 1.1074 0.5686 0.9263 0.1180 1.0000 Uiso R . . . . .
H792 H 1.0943 0.6146 0.9637 0.1182 1.0000 Uiso R . . . . .
H791 H 1.0437 0.5735 0.9660 0.1180 1.0000 Uiso R . . . . .
H801 H 1.1141 0.6213 0.8237 0.1021 1.0000 Uiso R . . . . .
H802 H 1.0900 0.6642 0.8624 0.1021 1.0000 Uiso R . . . . .
H803 H 1.0493 0.6475 0.7937 0.1020 1.0000 Uiso R . . . . .
H823 H 1.1332 0.5419 1.1422 0.1451 1.0000 Uiso R . . . . .
H822 H 1.0584 0.5270 1.1474 0.1450 1.0000 Uiso R . . . . .
H821 H 1.0772 0.5515 1.0809 0.1450 1.0000 Uiso R . . . . .
H831 H 1.1348 0.5816 1.2536 0.1911 1.0000 Uiso R . . . . .
H832 H 1.0823 0.6211 1.2607 0.1910 1.0000 Uiso R . . . . .
H833 H 1.0582 0.5697 1.2592 0.1910 1.0000 Uiso R . . . . .
H841 H 1.1645 0.6240 1.1494 0.1021 1.0000 Uiso R . . . . .
H842 H 1.1072 0.6600 1.1592 0.1021 1.0000 Uiso R . . . . .
H843 H 1.1084 0.6350 1.0881 0.1021 1.0000 Uiso R . . . . .
H863 H 0.9265 0.6758 1.2735 0.1460 1.0000 Uiso R . . . . .
H862 H 0.9995 0.6554 1.2779 0.1460 1.0000 Uiso R . . . . .
H861 H 0.9365 0.6227 1.2687 0.1460 1.0000 Uiso R . . . . .
H871 H 0.8573 0.6868 1.1660 0.1140 1.0000 Uiso R . . . . .
H872 H 0.8534 0.6333 1.1696 0.1140 1.0000 Uiso R . . . . .
H873 H 0.8720 0.6573 1.1024 0.1140 1.0000 Uiso R . . . . .
H881 H 0.9613 0.7249 1.1765 0.1030 1.0000 Uiso R . . . . .
H882 H 1.0312 0.6996 1.1780 0.1030 1.0000 Uiso R . . . . .
H883 H 0.9818 0.7012 1.1100 0.1031 1.0000 Uiso R . . . . .

loop_
_atom_site_aniso_label
_atom_site_aniso_U_11
_atom_site_aniso_U_22
_atom_site_aniso_U_33
_atom_site_aniso_U_23
_atom_site_aniso_U_13
_atom_site_aniso_U_12
Ti1 0.0467(17) 0.083(2) 0.0478(17) 0.0035(18) 0.0121(14) 0.0002(18)
Ti2 0.0445(16) 0.076(2) 0.0335(14) -0.0015(16) 0.0040(12) -0.0025(17)
Cl1 0.045(2) 0.123(5) 0.057(3) 0.003(3) 0.005(2) -0.007(3)
Cl2 0.044(2) 0.097(4) 0.056(3) -0.001(2) 0.0073(19) 0.009(2)
Cl3 0.055(2) 0.093(4) 0.038(2) -0.005(2) 0.0073(18) 0.007(2)
Cl4 0.051(2) 0.089(3) 0.040(2) 0.006(2) 0.0050(18) -0.007(2)
O1 0.078(9) 0.094(11) 0.039(6) -0.015(7) 0.013(6) -0.018(8)
O2 0.048(7) 0.085(9) 0.034(6) -0.005(6) 0.001(5) 0.003(6)
O3 0.050(7) 0.100(11) 0.067(8) 0.005(8) 0.030(6) 0.014(7)
O4 0.039(6) 0.079(9) 0.041(6) 0.001(6) 0.009(5) 0.012(6)
O5 0.047(6) 0.074(8) 0.035(6) -0.005(5) 0.005(5) 0.010(6)
O6 0.034(5) 0.064(8) 0.048(6) 0.005(6) 0.009(5) 0.007(5)
O7 0.054(7) 0.068(8) 0.045(6) -0.011(6) 0.002(5) -0.014(6)
O8 0.034(5) 0.067(8) 0.026(5) -0.008(5) 0.005(4) 0.002(5)
P1 0.039(2) 0.078(3) 0.045(2) 0.000(2) 0.0087(18) 0.002(2)
P2 0.048(2) 0.076(3) 0.046(2) -0.005(2) 0.014(2) 0.002(2)
P3 0.037(2) 0.077(3) 0.044(2) 0.007(2) 0.0049(18) 0.001(2)
P4 0.045(2) 0.083(4) 0.046(2) 0.001(2) 0.015(2) 0.003(2)
P5 0.039(2) 0.065(3) 0.036(2) -0.004(2) 0.0075(17) 0.001(2)
P6 0.042(2) 0.084(4) 0.033(2) -0.001(2) 0.0035(17) 0.003(2)
P7 0.038(2) 0.067(3) 0.039(2) 0.001(2) 0.0071(17) -0.003(2)
P8 0.047(2) 0.083(4) 0.038(2) 0.001(2) 0.0007(19) -0.003(2)
C1 0.034(8) 0.071(12) 0.042(9) -0.013(8) 0.016(7) 0.004(8)
C2 0.048(9) 0.068(12) 0.034(8) 0.011(8) 0.009(7) -0.000(8)
C3 0.041(10) 0.090(16) 0.064(12) -0.016(11) 0.003(8) -0.001(10)
C4 0.053(11) 0.111(17) 0.044(10) -0.019(10) 0.028(8) -0.028(11)
C5 0.071(12) 0.095(15) 0.029(8) -0.008(9) 0.036(8) -0.008(11)
C6 0.055(10) 0.048(10) 0.053(10) -0.016(8) 0.004(8) 0.002(8)
C7 0.062(12) 0.14(2) 0.034(9) 0.020(11) 0.008(9) 0.034(13)
C8 0.073(14) 0.102(19) 0.081(15) 0.020(14) -0.007(12) 0.042(14)
C9 0.049(11) 0.12(2) 0.056(12) 0.013(12) -0.010(9) 0.006(12)
C10 0.036(9) 0.20(3) 0.040(10) 0.023(13) 0.010(8) 0.034(13)
C11 0.048(10) 0.092(15) 0.033(8) -0.020(9) 0.009(7) -0.012(10)
C12 0.059(12) 0.081(15) 0.067(12) -0.025(11) -0.002(10) 0.012(11)
C13 0.036(9) 0.14(2) 0.039(9) -0.016(11) 0.009(7) -0.000(11)
C14 0.064(13) 0.080(15) 0.079(14) -0.003(12) 0.015(11) -0.007(11)
C15 0.045(9) 0.075(13) 0.046(9) -0.001(9) 0.012(8) 0.005(9)
C16 0.054(12) 0.13(2) 0.060(12) 0.016(13) 0.004(10) 0.014(13)
C17 0.059(12) 0.078(15) 0.084(15) -0.013(12) 0.003(11) -0.004(11)
C18 0.049(10) 0.090(15) 0.052(11) 0.004(10) 0.009(8) -0.017(10)
C19 0.081(14) 0.088(16) 0.050(11) 0.026(11) 0.022(10) 0.027(12)
C20 0.100(18) 0.12(2) 0.056(13) 0.032(13) 0.015(12) 0.016(16)
C21 0.067(12) 0.101(16) 0.026(8) 0.010(9) 0.013(8) -0.005(11)
C22 0.093(17) 0.17(3) 0.056(13) 0.004(15) 0.050(13) 0.016(18)
C23 0.051(10) 0.059(11) 0.043(9) 0.007(8) 0.003(8) -0.007(8)
C24 0.043(9) 0.075(13) 0.039(8) 0.004(8) 0.017(7) -0.008(9)
C25 0.082(15) 0.076(15) 0.059(12) 0.025(11) 0.021(11) 0.016(12)
C26 0.049(10) 0.071(13) 0.065(12) 0.013(10) 0.012(9) 0.023(9)
C27 0.063(11) 0.068(12) 0.042(9) 0.004(8) 0.032(8) 0.011(9)
C28 0.049(10) 0.066(12) 0.042(9) 0.013(8) 0.016(8) -0.003(9)
C29 0.041(9) 0.117(17) 0.030(8) 0.001(9) 0.009(7) -0.001(10)
C30 0.064(13) 0.17(3) 0.063(13) -0.020(15) 0.029(11) -0.047(16)
C31 0.040(11) 0.24(4) 0.059(13) 0.003(18) -0.020(10) 0.015(16)
C32 0.048(12) 0.17(3) 0.080(15) -0.056(17) 0.007(11) 0.009(14)
C33 0.032(9) 0.106(17) 0.063(12) 0.012(11) 0.018(8) -0.003(10)
C34 0.051(10) 0.113(18) 0.047(10) 0.013(11) 0.026(9) 0.008(11)
C35 0.054(11) 0.121(19) 0.053(11) 0.032(12) 0.018(9) 0.011(12)
C36 0.039(10) 0.094(16) 0.074(13) -0.012(12) -0.003(9) -0.007(10)
C37 0.035(8) 0.113(17) 0.037(9) -0.003(10) 0.019(7) 0.009(10)
C38 0.068(15) 0.17(3) 0.065(14) -0.011(16) 0.004(11) -0.018(17)
C39 0.045(11) 0.15(2) 0.066(13) 0.016(14) -0.017(10) -0.023(13)
C40 0.064(13) 0.17(3) 0.036(10) -0.010(13) 0.012(9) -0.007(15)
C41 0.037(9) 0.081(14) 0.046(9) 0.000(9) 0.008(7) -0.010(9)
C42 0.042(10) 0.11(2) 0.082(15) 0.001(14) -0.004(10) -0.008(11)
C43 0.038(10) 0.12(2) 0.067(13) -0.001(13) 0.002(9) -0.009(11)
C44 0.043(10) 0.114(18) 0.056(11) -0.002(12) 0.011(8) -0.000(11)
C45 0.037(8) 0.058(11) 0.054(10) -0.007(8) 0.002(7) -0.006(8)
C46 0.056(10) 0.058(11) 0.037(9) 0.001(8) -0.005(7) -0.005(9)
C47 0.054(10) 0.086(14) 0.035(8) -0.001(9) 0.008(8) 0.014(10)
C48 0.036(9) 0.076(13) 0.061(11) -0.013(10) 0.012(8) 0.008(9)
C49 0.038(8) 0.081(13) 0.026(7) 0.012(8) 0.011(6) 0.009(8)
C50 0.024(7) 0.078(13) 0.045(9) 0.006(8) 0.012(6) 0.003(7)
C51 0.034(8) 0.087(14) 0.038(8) -0.003(9) 0.015(7) -0.010(8)
C52 0.050(10) 0.13(2) 0.031(9) -0.002(10) 0.012(8) -0.015(12)
C53 0.073(13) 0.071(13) 0.048(10) 0.012(9) 0.002(9) -0.029(11)
C54 0.043(9) 0.112(17) 0.058(11) 0.005(12) 0.018(8) 0.006(11)
C55 0.045(9) 0.063(12) 0.044(9) -0.018(8) -0.007(7) 0.005(8)
C56 0.059(11) 0.060(12) 0.043(9) 0.018(8) -0.003(8) -0.003(9)
C57 0.060(11) 0.042(10) 0.073(13) -0.008(9) -0.003(9) 0.013(9)
C58 0.047(10) 0.093(16) 0.058(11) -0.013(11) -0.002(9) 0.008(10)
C59 0.028(8) 0.132(19) 0.037(9) 0.001(10) 0.002(7) -0.019(10)
C60 0.067(13) 0.13(2) 0.049(11) 0.020(12) -0.048(10) -0.029(13)
C61 0.037(10) 0.15(2) 0.056(12) 0.010(13) -0.002(9) 0.004(12)
C62 0.022(8) 0.24(3) 0.026(8) 0.006(13) -0.019(7) -0.016(13)
C63 0.062(11) 0.101(16) 0.019(7) 0.006(8) -0.013(7) 0.013(11)
C64 0.068(13) 0.14(2) 0.045(11) -0.006(12) 0.026(10) -0.012(14)
C65 0.062(13) 0.13(2) 0.060(12) 0.023(13) 0.017(10) -0.021(13)
C66 0.049(10) 0.112(17) 0.036(9) -0.000(10) 0.010(8) -0.012(11)
C67 0.034(8) 0.053(10) 0.039(8) -0.000(7) 0.007(6) 0.002(7)
C68 0.028(7) 0.070(12) 0.036(8) -0.009(8) 0.005(6) -0.008(7)
C69 0.036(8) 0.076(13) 0.044(9) -0.008(9) 0.004(7) -0.011(8)
C70 0.041(9) 0.084(14) 0.048(10) 0.010(9) 0.010(8) -0.008(9)
C71 0.058(11) 0.074(13) 0.040(9) -0.008(9) 0.004(8) -0.010(10)
C72 0.049(9) 0.055(10) 0.026(7) 0.001(7) 0.003(7) 0.006(8)
C73 0.051(10) 0.053(11) 0.040(9) 0.010(8) -0.009(7) -0.001(8)
C74 0.048(10) 0.068(12) 0.044(9) -0.012(9) -0.000(7) -0.002(9)
C75 0.063(12) 0.086(15) 0.040(9) -0.002(9) 0.010(8) 0.002(10)
C76 0.051(10) 0.072(13) 0.044(9) -0.014(9) 0.007(8) -0.015(9)
C77 0.049(10) 0.089(16) 0.061(11) 0.015(11) 0.016(9) 0.011(10)
C78 0.074(14) 0.077(16) 0.099(17) -0.024(13) 0.016(13) 0.026(12)
C79 0.065(12) 0.095(16) 0.049(11) 0.009(11) 0.009(9) 0.027(11)
C80 0.029(8) 0.119(17) 0.043(9) 0.029(10) 0.007(7) 0.016(10)
C81 0.056(11) 0.091(16) 0.060(12) 0.027(11) 0.005(9) 0.014(11)
C82 0.074(15) 0.087(18) 0.13(2) -0.000(16) 0.000(15) 0.033(14)
C83 0.081(17) 0.23(4) 0.066(15) 0.011(19) -0.003(13) 0.06(2)
C84 0.031(9) 0.091(16) 0.088(14) 0.017(12) 0.002(9) 0.004(9)
C85 0.022(7) 0.119(18) 0.049(10) 0.017(11) -0.005(7) 0.011(9)
C86 0.076(15) 0.19(3) 0.037(10) 0.007(14) -0.006(10) 0.035(17)
C87 0.039(10) 0.14(2) 0.059(12) 0.010(13) 0.007(9) 0.013(11)
C88 0.073(13) 0.082(15) 0.044(10) -0.010(10) -0.024(9) 0.021(11)

loop_
_atom_type_symbol
_atom_type_scat_dispersion_real
_atom_type_scat_dispersion_imag
_atom_type_scat_Cromer_Mann_a1
_atom_type_scat_Cromer_Mann_b1
_atom_type_scat_Cromer_Mann_a2
_atom_type_scat_Cromer_Mann_b2
_atom_type_scat_Cromer_Mann_a3
_atom_type_scat_Cromer_Mann_b3
_atom_type_scat_Cromer_Mann_a4
_atom_type_scat_Cromer_Mann_b4
_atom_type_scat_Cromer_Mann_c
_atom_type_scat_source
Ti 0.2191 1.8069 9.7595 7.8508 7.3558 0.5000 1.6991 35.6338 1.9021 116.1050 1.2807 'International Tables Vol C 4.2.6.8 and 6.1.1.4'
Cl 0.3639 0.7018 11.4604 0.0104 7.1964 1.1662 6.2556 18.5194 1.6455 47.7784 -9.5574 'International Tables Vol C 4.2.6.8 and 6.1.1.4'
O 0.0492 0.0322 3.0485 13.2771 2.2868 5.7011 1.5463 0.3239 0.8670 32.9089 0.2508 'International Tables Vol C 4.2.6.8 and 6.1.1.4'
P 0.2955 0.4335 6.4345 1.9067 4.1791 27.1570 1.7800 0.5260 1.4908 68.1645 1.1149 'International Tables Vol C 4.2.6.8 and 6.1.1.4'
C 0.0181 0.0091 2.3100 20.8439 1.0200 10.2075 1.5886 0.5687 0.8650 51.6512 0.2156 'International Tables Vol C 4.2.6.8 and 6.1.1.4'
H 0.0000 0.0000 0.4930 10.5109 0.3229 26.1257 0.1402 3.1424 0.0408 57.7998 0.0030 'International Tables Vol C 4.2.6.8 and 6.1.1.4'

loop_
_geom_angle_atom_site_label_1
_geom_angle_site_symmetry_1
_geom_angle_atom_site_label_2
_geom_angle_site_symmetry_2
_geom_angle_atom_site_label_3
_geom_angle_site_symmetry_3
_geom_angle
_geom_angle_publ_flag
Cl1 . Ti1 . Cl2 . 95.3(2) yes
Cl1 . Ti1 . O1 . 157.4(4) yes
Cl2 . Ti1 . O1 . 92.2(5) yes
Cl1 . Ti1 . O3 . 92.3(5) yes
Cl2 . Ti1 . O3 . 155.7(5) yes
O1 . Ti1 . O3 . 89.5(6) yes
Cl1 . Ti1 . P1 . 86.86(19) yes
Cl2 . Ti1 . P1 . 94.14(19) yes
O1 . Ti1 . P1 . 71.3(4) yes
O3 . Ti1 . P1 . 109.3(4) yes
Cl1 . Ti1 . P3 . 91.76(19) yes
Cl2 . Ti1 . P3 . 86.78(18) yes
O1 . Ti1 . P3 . 110.0(4) yes
O3 . Ti1 . P3 . 69.9(4) yes
P1 . Ti1 . P3 . 178.4(2) yes
Cl3 . Ti2 . Cl4 . 100.4(2) yes
Cl3 . Ti2 . O5 . 153.9(4) yes
Cl4 . Ti2 . O5 . 90.9(4) yes
Cl3 . Ti2 . O7 . 92.1(4) yes
Cl4 . Ti2 . O7 . 154.1(4) yes
O5 . Ti2 . O7 . 87.4(5) yes
Cl3 . Ti2 . P5 . 86.04(17) yes
Cl4 . Ti2 . P5 . 87.87(17) yes
O5 . Ti2 . P5 . 70.8(4) yes
O7 . Ti2 . P5 . 115.8(4) yes
Cl3 . Ti2 . P7 . 87.55(17) yes
Cl4 . Ti2 . P7 . 86.36(17) yes
O5 . Ti2 . P7 . 116.8(4) yes
O7 . Ti2 . P7 . 71.5(4) yes
P5 . Ti2 . P7 . 170.5(2) yes
Ti1 . O1 . C6 . 141.0(11) yes
P2 . O2 . C2 . 119.5(11) yes
Ti1 . O3 . C24 . 143.1(12) yes
P4 . O4 . C28 . 120.3(11) yes
Ti2 . O5 . C46 . 138.2(11) yes
P6 . O6 . C50 . 118.2(10) yes
Ti2 . O7 . C68 . 138.7(10) yes
P8 . O8 . C72 . 118.7(9) yes
Ti1 . P1 . C1 . 96.7(5) yes
Ti1 . P1 . C7 . 109.4(6) yes
C1 . P1 . C7 . 103.2(10) yes
Ti1 . P1 . C11 . 119.0(6) yes
C1 . P1 . C11 . 110.3(7) yes
C7 . P1 . C11 . 115.4(9) yes
O2 . P2 . C15 . 102.9(8) yes
O2 . P2 . C19 . 99.2(8) yes
C15 . P2 . C19 . 110.7(9) yes
Ti1 . P3 . C23 . 98.4(5) yes
Ti1 . P3 . C29 . 110.7(5) yes
C23 . P3 . C29 . 104.2(9) yes
Ti1 . P3 . C33 . 119.6(7) yes
C23 . P3 . C33 . 110.4(8) yes
C29 . P3 . C33 . 111.7(9) yes
O4 . P4 . C37 . 101.6(6) yes
O4 . P4 . C41 . 101.4(7) yes
C37 . P4 . C41 . 110.4(9) yes
Ti2 . P5 . C45 . 96.3(5) yes
Ti2 . P5 . C51 . 109.1(5) yes
C45 . P5 . C51 . 105.0(8) yes
Ti2 . P5 . C55 . 119.8(5) yes
C45 . P5 . C55 . 111.5(8) yes
C51 . P5 . C55 . 113.1(8) yes
O6 . P6 . C59 . 99.0(6) yes
O6 . P6 . C63 . 101.3(7) yes
C59 . P6 . C63 . 111.5(10) yes
Ti2 . P7 . C67 . 97.4(5) yes
Ti2 . P7 . C73 . 120.2(5) yes
C67 . P7 . C73 . 110.2(7) yes
Ti2 . P7 . C77 . 109.3(7) yes
C67 . P7 . C77 . 105.8(8) yes
C73 . P7 . C77 . 112.2(9) yes
O8 . P8 . C81 . 98.7(7) yes
O8 . P8 . C85 . 102.1(7) yes
C81 . P8 . C85 . 111.8(9) yes
P1 . C1 . C2 . 132.5(13) yes
P1 . C1 . C6 . 108.9(12) yes
C2 . C1 . C6 . 118.5(16) yes
O2 . C2 . C1 . 121.5(15) yes
O2 . C2 . C3 . 120.1(15) yes
C1 . C2 . C3 . 118.4(16) yes
C2 . C3 . C4 . 122.4(18) yes
C2 . C3 . H31 . 118.3 no
C4 . C3 . H31 . 119.3 no
C3 . C4 . C5 . 118.4(18) yes
C3 . C4 . H41 . 120.8 no
C5 . C4 . H41 . 120.9 no
C4 . C5 . C6 . 119.8(15) yes
C4 . C5 . H51 . 120.6 no
C6 . C5 . H51 . 119.7 no
C1 . C6 . C5 . 122.3(16) yes
C1 . C6 . O1 . 121.4(15) yes
C5 . C6 . O1 . 116.3(14) yes
P1 . C7 . C8 . 110.9(14) yes
P1 . C7 . C9 . 105.5(15) yes
C8 . C7 . C9 . 111.5(18) yes
P1 . C7 . C10 . 113.8(13) yes
C8 . C7 . C10 . 110(2) yes
C9 . C7 . C10 . 105.2(16) yes
C7 . C8 . H81 . 110.9 no
C7 . C8 . H82 . 108.5 no
H81 . C8 . H82 . 109.8 no
C7 . C8 . H83 . 109.5 no
H81 . C8 . H83 . 108.4 no
H82 . C8 . H83 . 109.7 no
C7 . C9 . H93 . 108.5 no
C7 . C9 . H92 . 108.9 no
H93 . C9 . H92 . 109.6 no
C7 . C9 . H91 . 109.6 no
H93 . C9 . H91 . 110.4 no
H92 . C9 . H91 . 109.8 no
C7 . C10 . H101 . 108.8 no
C7 . C10 . H102 . 108.3 no
H101 . C10 . H102 . 110.7 no
C7 . C10 . H103 . 108.7 no
H101 . C10 . H103 . 109.7 no
H102 . C10 . H103 . 110.6 no
P1 . C11 . C12 . 106.5(12) yes
P1 . C11 . C13 . 116.2(15) yes
C12 . C11 . C13 . 107.8(14) yes
P1 . C11 . C14 . 108.7(12) yes
C12 . C11 . C14 . 106.7(18) yes
C13 . C11 . C14 . 110.5(15) yes
C11 . C12 . H121 . 109.3 no
C11 . C12 . H122 . 109.5 no
H121 . C12 . H122 . 109.5 no
C11 . C12 . H123 . 108.4 no
H121 . C12 . H123 . 110.1 no
H122 . C12 . H123 . 110.1 no
C11 . C13 . H133 . 110.0 no
C11 . C13 . H132 . 109.5 no
H133 . C13 . H132 . 109.5 no
C11 . C13 . H131 . 108.7 no
H133 . C13 . H131 . 109.7 no
H132 . C13 . H131 . 109.4 no
C11 . C14 . H141 . 109.6 no
C11 . C14 . H142 . 110.0 no
H141 . C14 . H142 . 109.3 no
C11 . C14 . H143 . 109.2 no
H141 . C14 . H143 . 109.4 no
H142 . C14 . H143 . 109.3 no
P2 . C15 . C16 . 105.6(13) yes
P2 . C15 . C17 . 122.2(13) yes
C16 . C15 . C17 . 104.4(17) yes
P2 . C15 . C18 . 109.1(14) yes
C16 . C15 . C18 . 104.9(14) yes
C17 . C15 . C18 . 109.2(16) yes
C15 . C16 . H163 . 109.6 no
C15 . C16 . H162 . 110.3 no
H163 . C16 . H162 . 108.9 no
C15 . C16 . H161 . 109.0 no
H163 . C16 . H161 . 109.5 no
H162 . C16 . H161 . 109.5 no
C15 . C17 . H171 . 110.5 no
C15 . C17 . H172 . 108.0 no
H171 . C17 . H172 . 109.8 no
C15 . C17 . H173 . 109.0 no
H171 . C17 . H173 . 109.5 no
H172 . C17 . H173 . 110.1 no
C15 . C18 . H181 . 109.9 no
C15 . C18 . H182 . 108.2 no
H181 . C18 . H182 . 109.1 no
C15 . C18 . H183 . 109.8 no
H181 . C18 . H183 . 109.9 no
H182 . C18 . H183 . 109.8 no
P2 . C19 . C20 . 105.3(15) yes
P2 . C19 . C21 . 116.5(13) yes
C20 . C19 . C21 . 110.8(19) yes
P2 . C19 . C22 . 106.3(16) yes
C20 . C19 . C22 . 105.8(19) yes
C21 . C19 . C22 . 111.4(18) yes
C19 . C20 . H203 . 110.2 no
C19 . C20 . H202 . 109.4 no
H203 . C20 . H202 . 109.7 no
C19 . C20 . H201 . 108.9 no
H203 . C20 . H201 . 109.2 no
H202 . C20 . H201 . 109.4 no
C19 . C21 . H211 . 109.0 no
C19 . C21 . H212 . 110.3 no
H211 . C21 . H212 . 109.4 no
C19 . C21 . H213 . 109.1 no
H211 . C21 . H213 . 109.9 no
H212 . C21 . H213 . 109.3 no
C19 . C22 . H221 . 110.2 no
C19 . C22 . H222 . 109.0 no
H221 . C22 . H222 . 109.6 no
C19 . C22 . H223 . 109.8 no
H221 . C22 . H223 . 108.9 no
H222 . C22 . H223 . 109.4 no
P3 . C23 . C24 . 108.1(13) yes
P3 . C23 . C28 . 136.6(13) yes
C24 . C23 . C28 . 115.0(16) yes
C23 . C24 . O3 . 119.1(16) yes
C23 . C24 . C25 . 122.1(16) yes
O3 . C24 . C25 . 118.6(15) yes
C24 . C25 . C26 . 119.4(17) yes
C24 . C25 . H251 . 120.3 no
C26 . C25 . H251 . 120.3 no
C25 . C26 . C27 . 121.9(17) yes
C25 . C26 . H261 . 119.4 no
C27 . C26 . H261 . 118.8 no
C26 . C27 . C28 . 118.6(15) yes
C26 . C27 . H271 . 120.3 no
C28 . C27 . H271 . 121.0 no
O4 . C28 . C27 . 118.8(14) yes
O4 . C28 . C23 . 118.7(15) yes
C27 . C28 . C23 . 122.2(15) yes
P3 . C29 . C30 . 104.8(12) yes
P3 . C29 . C31 . 106.9(15) yes
C30 . C29 . C31 . 110.9(17) yes
P3 . C29 . C32 . 114.4(13) yes
C30 . C29 . C32 . 109(2) yes
C31 . C29 . C32 . 110.6(17) yes
C29 . C30 . H301 . 109.1 no
C29 . C30 . H302 . 109.1 no
H301 . C30 . H302 . 109.6 no
C29 . C30 . H303 . 110.7 no
H301 . C30 . H303 . 108.9 no
H302 . C30 . H303 . 109.4 no
C29 . C31 . H313 . 107.5 no
C29 . C31 . H312 . 109.6 no
H313 . C31 . H312 . 109.8 no
C29 . C31 . H311 . 109.7 no
H313 . C31 . H311 . 110.3 no
H312 . C31 . H311 . 110.0 no
C29 . C32 . H321 . 109.4 no
C29 . C32 . H322 . 108.4 no
H321 . C32 . H322 . 110.0 no
C29 . C32 . H323 . 109.8 no
H321 . C32 . H323 . 109.1 no
H322 . C32 . H323 . 110.2 no
P3 . C33 . C34 . 110.4(12) yes
P3 . C33 . C35 . 115.0(16) yes
C34 . C33 . C35 . 110.1(17) yes
P3 . C33 . C36 . 107.7(14) yes
C34 . C33 . C36 . 105.7(18) yes
C35 . C33 . C36 . 107.5(14) yes
C33 . C34 . H341 . 109.0 no
C33 . C34 . H342 . 110.3 no
H341 . C34 . H342 . 110.0 no
C33 . C34 . H343 . 108.0 no
H341 . C34 . H343 . 110.0 no
H342 . C34 . H343 . 109.6 no
C33 . C35 . H353 . 108.5 no
C33 . C35 . H352 . 110.2 no
H353 . C35 . H352 . 109.5 no
C33 . C35 . H351 . 109.4 no
H353 . C35 . H351 . 110.1 no
H352 . C35 . H351 . 109.1 no
C33 . C36 . H361 . 107.9 no
C33 . C36 . H362 . 109.6 no
H361 . C36 . H362 . 109.6 no
C33 . C36 . H363 . 109.4 no
H361 . C36 . H363 . 110.0 no
H362 . C36 . H363 . 110.3 no
P4 . C37 . C38 . 102.4(13) yes
P4 . C37 . C39 . 116.1(14) yes
C38 . C37 . C39 . 109.7(16) yes
P4 . C37 . C40 . 108.9(12) yes
C38 . C37 . C40 . 105.3(19) yes
C39 . C37 . C40 . 113.3(18) yes
C37 . C38 . H383 . 109.9 no
C37 . C38 . H382 . 109.4 no
H383 . C38 . H382 . 109.6 no
C37 . C38 . H381 . 109.1 no
H383 . C38 . H381 . 109.2 no
H382 . C38 . H381 . 109.6 no
C37 . C39 . H391 . 110.3 no
C37 . C39 . H392 . 108.7 no
H391 . C39 . H392 . 109.3 no
C37 . C39 . H393 . 109.6 no
H391 . C39 . H393 . 109.7 no
H392 . C39 . H393 . 109.3 no
C37 . C40 . H401 . 109.1 no
C37 . C40 . H402 . 108.1 no
H401 . C40 . H402 . 109.9 no
C37 . C40 . H403 . 111.0 no
H401 . C40 . H403 . 108.8 no
H402 . C40 . H403 . 110.0 no
P4 . C41 . C42 . 118.6(12) yes
P4 . C41 . C43 . 104.9(14) yes
C42 . C41 . C43 . 111.5(16) yes
P4 . C41 . C44 . 105.5(13) yes
C42 . C41 . C44 . 108.0(17) yes
C43 . C41 . C44 . 107.8(14) yes
C41 . C42 . H423 . 108.8 no
C41 . C42 . H422 . 108.9 no
H423 . C42 . H422 . 109.2 no
C41 . C42 . H421 . 111.2 no
H423 . C42 . H421 . 109.3 no
H422 . C42 . H421 . 109.4 no
C41 . C43 . H431 . 108.7 no
C41 . C43 . H432 . 109.1 no
H431 . C43 . H432 . 110.2 no
C41 . C43 . H433 . 109.6 no
H431 . C43 . H433 . 109.4 no
H432 . C43 . H433 . 109.8 no
C41 . C44 . H441 . 109.7 no
C41 . C44 . H442 . 109.0 no
H441 . C44 . H442 . 108.7 no
C41 . C44 . H443 . 109.9 no
H441 . C44 . H443 . 109.8 no
H442 . C44 . H443 . 109.8 no
P5 . C45 . C46 . 112.1(12) yes
P5 . C45 . C50 . 134.0(13) yes
C46 . C45 . C50 . 113.9(15) yes
C45 . C46 . O5 . 117.6(16) yes
C45 . C46 . C47 . 124.7(15) yes
O5 . C46 . C47 . 117.0(15) yes
C46 . C47 . C48 . 118.3(17) yes
C46 . C47 . H471 . 120.1 no
C48 . C47 . H471 . 121.5 no
C47 . C48 . C49 . 120.5(16) yes
C47 . C48 . H481 . 119.8 no
C49 . C48 . H481 . 119.8 no
C48 . C49 . C50 . 119.6(15) yes
C48 . C49 . H491 . 120.6 no
C50 . C49 . H491 . 119.7 no
C45 . C50 . O6 . 117.6(14) yes
C45 . C50 . C49 . 122.5(15) yes
O6 . C50 . C49 . 119.8(14) yes
P5 . C51 . C52 . 114.5(11) yes
P5 . C51 . C53 . 106.8(11) yes
C52 . C51 . C53 . 105.5(16) yes
P5 . C51 . C54 . 111.3(13) yes
C52 . C51 . C54 . 111.1(14) yes
C53 . C51 . C54 . 107.1(14) yes
C51 . C52 . H521 . 107.8 no
C51 . C52 . H522 . 108.9 no
H521 . C52 . H522 . 110.5 no
C51 . C52 . H523 . 109.1 no
H521 . C52 . H523 . 109.9 no
H522 . C52 . H523 . 110.6 no
C51 . C53 . H533 . 109.5 no
C51 . C53 . H532 . 109.5 no
H533 . C53 . H532 . 109.5 no
C51 . C53 . H531 . 108.9 no
H533 . C53 . H531 . 109.6 no
H532 . C53 . H531 . 109.8 no
C51 . C54 . H541 . 109.0 no
C51 . C54 . H542 . 110.3 no
H541 . C54 . H542 . 109.6 no
C51 . C54 . H543 . 108.3 no
H541 . C54 . H543 . 110.1 no
H542 . C54 . H543 . 109.5 no
P5 . C55 . C56 . 108.4(12) yes
P5 . C55 . C57 . 108.6(12) yes
C56 . C55 . C57 . 109.2(15) yes
P5 . C55 . C58 . 113.5(13) yes
C56 . C55 . C58 . 108.6(14) yes
C57 . C55 . C58 . 108.5(14) yes
C55 . C56 . H561 . 107.6 no
C55 . C56 . H562 . 109.6 no
H561 . C56 . H562 . 109.8 no
C55 . C56 . H563 . 110.6 no
H561 . C56 . H563 . 109.7 no
H562 . C56 . H563 . 109.6 no
C55 . C57 . H573 . 109.0 no
C55 . C57 . H572 . 109.9 no
H573 . C57 . H572 . 109.0 no
C55 . C57 . H571 . 110.0 no
H573 . C57 . H571 . 109.3 no
H572 . C57 . H571 . 109.7 no
C55 . C58 . H581 . 109.3 no
C55 . C58 . H582 . 110.5 no
H581 . C58 . H582 . 109.5 no
C55 . C58 . H583 . 108.9 no
H581 . C58 . H583 . 109.0 no
H582 . C58 . H583 . 109.6 no
P6 . C59 . C60 . 104.5(14) yes
P6 . C59 . C61 . 118.6(15) yes
C60 . C59 . C61 . 111.0(17) yes
P6 . C59 . C62 . 105.0(11) yes
C60 . C59 . C62 . 109.0(18) yes
C61 . C59 . C62 . 108.2(17) yes
C59 . C60 . H603 . 110.2 no
C59 . C60 . H602 . 109.1 no
H603 . C60 . H602 . 109.4 no
C59 . C60 . H601 . 109.4 no
H603 . C60 . H601 . 109.2 no
H602 . C60 . H601 . 109.5 no
C59 . C61 . H611 . 110.2 no
C59 . C61 . H612 . 107.2 no
H611 . C61 . H612 . 109.6 no
C59 . C61 . H613 . 111.3 no
H611 . C61 . H613 . 109.2 no
H612 . C61 . H613 . 109.4 no
C59 . C62 . H621 . 109.6 no
C59 . C62 . H622 . 108.2 no
H621 . C62 . H622 . 109.7 no
C59 . C62 . H623 . 109.4 no
H621 . C62 . H623 . 109.6 no
H622 . C62 . H623 . 110.3 no
P6 . C63 . C64 . 122.0(14) yes
P6 . C63 . C65 . 112.0(15) yes
C64 . C63 . C65 . 105.7(16) yes
P6 . C63 . C66 . 107.0(13) yes
C64 . C63 . C66 . 105.3(17) yes
C65 . C63 . C66 . 103.0(15) yes
C63 . C64 . H643 . 110.7 no
C63 . C64 . H642 . 109.0 no
H643 . C64 . H642 . 109.7 no
C63 . C64 . H641 . 108.7 no
H643 . C64 . H641 . 109.9 no
H642 . C64 . H641 . 108.8 no
C63 . C65 . H651 . 109.3 no
C63 . C65 . H652 . 109.5 no
H651 . C65 . H652 . 109.3 no
C63 . C65 . H653 . 109.6 no
H651 . C65 . H653 . 109.1 no
H652 . C65 . H653 . 110.0 no
C63 . C66 . H661 . 109.4 no
C63 . C66 . H662 . 108.6 no
H661 . C66 . H662 . 109.8 no
C63 . C66 . H663 . 109.1 no
H661 . C66 . H663 . 110.2 no
H662 . C66 . H663 . 109.7 no
P7 . C67 . C68 . 109.7(11) yes
P7 . C67 . C72 . 134.8(12) yes
C68 . C67 . C72 . 115.1(14) yes
C67 . C68 . O7 . 118.3(14) yes
C67 . C68 . C69 . 123.6(15) yes
O7 . C68 . C69 . 118.1(14) yes
C68 . C69 . C70 . 119.5(15) yes
C68 . C69 . H691 . 119.9 no
C70 . C69 . H691 . 120.5 no
C69 . C70 . C71 . 118.9(17) yes
C69 . C70 . H701 . 121.0 no
C71 . C70 . H701 . 120.1 no
C70 . C71 . C72 . 122.0(16) yes
C70 . C71 . H711 . 119.1 no
C72 . C71 . H711 . 118.9 no
C67 . C72 . O8 . 117.1(14) yes
C67 . C72 . C71 . 120.9(15) yes
O8 . C72 . C71 . 121.9(13) yes
P7 . C73 . C74 . 109.3(11) yes
P7 . C73 . C75 . 115.1(13) yes
C74 . C73 . C75 . 108.8(14) yes
P7 . C73 . C76 . 109.3(12) yes
C74 . C73 . C76 . 105.5(14) yes
C75 . C73 . C76 . 108.3(13) yes
C73 . C74 . H741 . 109.5 no
C73 . C74 . H742 . 109.8 no
H741 . C74 . H742 . 109.6 no
C73 . C74 . H743 . 108.6 no
H741 . C74 . H743 . 109.3 no
H742 . C74 . H743 . 109.9 no
C73 . C75 . H753 . 109.1 no
C73 . C75 . H752 . 108.4 no
H753 . C75 . H752 . 110.0 no
C73 . C75 . H751 . 110.2 no
H753 . C75 . H751 . 109.7 no
H752 . C75 . H751 . 109.4 no
C73 . C76 . H761 . 108.6 no
C73 . C76 . H762 . 109.5 no
H761 . C76 . H762 . 110.1 no
C73 . C76 . H763 . 109.8 no
H761 . C76 . H763 . 109.1 no
H762 . C76 . H763 . 109.6 no
P7 . C77 . C78 . 106.4(13) yes
P7 . C77 . C79 . 113.5(13) yes
C78 . C77 . C79 . 104.3(18) yes
P7 . C77 . C80 . 110.2(14) yes
C78 . C77 . C80 . 112.0(17) yes
C79 . C77 . C80 . 110.3(16) yes
C77 . C78 . H781 . 109.9 no
C77 . C78 . H782 . 109.7 no
H781 . C78 . H782 . 109.3 no
C77 . C78 . H783 . 109.7 no
H781 . C78 . H783 . 109.0 no
H782 . C78 . H783 . 109.2 no
C77 . C79 . H793 . 109.7 no
C77 . C79 . H792 . 108.8 no
H793 . C79 . H792 . 110.1 no
C77 . C79 . H791 . 109.6 no
H793 . C79 . H791 . 108.9 no
H792 . C79 . H791 . 109.8 no
C77 . C80 . H801 . 109.6 no
C77 . C80 . H802 . 111.0 no
H801 . C80 . H802 . 109.7 no
C77 . C80 . H803 . 108.9 no
H801 . C80 . H803 . 108.5 no
H802 . C80 . H803 . 109.2 no
P8 . C81 . C82 . 104.2(16) yes
P8 . C81 . C83 . 103.2(14) yes
C82 . C81 . C83 . 109(2) yes
P8 . C81 . C84 . 119.1(14) yes
C82 . C81 . C84 . 112.0(19) yes
C83 . C81 . C84 . 108(2) yes
C81 . C82 . H823 . 109.2 no
C81 . C82 . H822 . 110.1 no
H823 . C82 . H822 . 108.8 no
C81 . C82 . H821 . 110.5 no
H823 . C82 . H821 . 109.2 no
H822 . C82 . H821 . 109.0 no
C81 . C83 . H831 . 108.6 no
C81 . C83 . H832 . 107.7 no
H831 . C83 . H832 . 110.2 no
C81 . C83 . H833 . 109.9 no
H831 . C83 . H833 . 109.9 no
H832 . C83 . H833 . 110.5 no
C81 . C84 . H841 . 109.4 no
C81 . C84 . H842 . 108.4 no
H841 . C84 . H842 . 109.9 no
C81 . C84 . H843 . 109.8 no
H841 . C84 . H843 . 109.8 no
H842 . C84 . H843 . 109.4 no
P8 . C85 . C86 . 108.7(16) yes
P8 . C85 . C87 . 103.7(15) yes
C86 . C85 . C87 . 107.1(15) yes
P8 . C85 . C88 . 118.2(13) yes
C86 . C85 . C88 . 111.8(19) yes
C87 . C85 . C88 . 106.5(16) yes
C85 . C86 . H863 . 109.0 no
C85 . C86 . H862 . 109.9 no
H863 . C86 . H862 . 109.0 no
C85 . C86 . H861 . 109.3 no
H863 . C86 . H861 . 109.6 no
H862 . C86 . H861 . 109.9 no
C85 . C87 . H871 . 109.6 no
C85 . C87 . H872 . 107.3 no
H871 . C87 . H872 . 110.1 no
C85 . C87 . H873 . 109.6 no
H871 . C87 . H873 . 109.9 no
H872 . C87 . H873 . 110.3 no
C85 . C88 . H881 . 108.7 no
C85 . C88 . H882 . 109.5 no
H881 . C88 . H882 . 109.8 no
C85 . C88 . H883 . 110.6 no
H881 . C88 . H883 . 109.5 no
H882 . C88 . H883 . 108.7 no

loop_
_geom_bond_atom_site_label_1
_geom_bond_site_symmetry_1
_geom_bond_atom_site_label_2
_geom_bond_site_symmetry_2
_geom_bond_distance
_geom_bond_publ_flag
Ti1 . Cl1 . 2.306(6) yes
Ti1 . Cl2 . 2.315(6) yes
Ti1 . O1 . 1.822(14) yes
Ti1 . O3 . 1.831(13) yes
Ti1 . P1 . 2.746(5) yes
Ti1 . P3 . 2.754(5) yes
Ti2 . Cl3 . 2.329(6) yes
Ti2 . Cl4 . 2.314(5) yes
Ti2 . O5 . 1.864(11) yes
Ti2 . O7 . 1.833(13) yes
Ti2 . P5 . 2.739(5) yes
Ti2 . P7 . 2.726(5) yes
O1 . C6 . 1.34(2) yes
O2 . P2 . 1.694(12) yes
O2 . C2 . 1.422(19) yes
O3 . C24 . 1.370(19) yes
O4 . P4 . 1.712(11) yes
O4 . C28 . 1.406(18) yes
O5 . C46 . 1.356(18) yes
O6 . P6 . 1.740(11) yes
O6 . C50 . 1.416(18) yes
O7 . C68 . 1.380(18) yes
O8 . P8 . 1.736(10) yes
O8 . C72 . 1.396(18) yes
P1 . C1 . 1.857(17) yes
P1 . C7 . 1.888(19) yes
P1 . C11 . 1.86(2) yes
P2 . C15 . 1.825(19) yes
P2 . C19 . 1.87(2) yes
P3 . C23 . 1.863(19) yes
P3 . C29 . 1.916(18) yes
P3 . C33 . 1.88(2) yes
P4 . C37 . 1.868(18) yes
P4 . C41 . 1.887(19) yes
P5 . C45 . 1.817(17) yes
P5 . C51 . 1.865(16) yes
P5 . C55 . 1.884(19) yes
P6 . C59 . 1.883(16) yes
P6 . C63 . 1.77(2) yes
P7 . C67 . 1.820(16) yes
P7 . C73 . 1.882(18) yes
P7 . C77 . 1.889(19) yes
P8 . C81 . 1.88(2) yes
P8 . C85 . 1.83(2) yes
C1 . C2 . 1.41(2) yes
C1 . C6 . 1.40(2) yes
C2 . C3 . 1.41(2) yes
C3 . C4 . 1.40(2) yes
C3 . H31 . 0.930 no
C4 . C5 . 1.40(2) yes
C4 . H41 . 0.935 no
C5 . C6 . 1.39(2) yes
C5 . H51 . 0.933 no
C7 . C8 . 1.43(3) yes
C7 . C9 . 1.64(3) yes
C7 . C10 . 1.55(3) yes
C8 . H81 . 0.962 no
C8 . H82 . 0.962 no
C8 . H83 . 0.963 no
C9 . H93 . 0.960 no
C9 . H92 . 0.965 no
C9 . H91 . 0.961 no
C10 . H101 . 0.971 no
C10 . H102 . 0.977 no
C10 . H103 . 0.973 no
C11 . C12 . 1.54(2) yes
C11 . C13 . 1.58(2) yes
C11 . C14 . 1.53(3) yes
C12 . H121 . 0.966 no
C12 . H122 . 0.966 no
C12 . H123 . 0.963 no
C13 . H133 . 0.962 no
C13 . H132 . 0.958 no
C13 . H131 . 0.967 no
C14 . H141 . 0.965 no
C14 . H142 . 0.962 no
C14 . H143 . 0.965 no
C15 . C16 . 1.59(2) yes
C15 . C17 . 1.50(3) yes
C15 . C18 . 1.54(2) yes
C16 . H163 . 0.964 no
C16 . H162 . 0.962 no
C16 . H161 . 0.964 no
C17 . H171 . 0.969 no
C17 . H172 . 0.971 no
C17 . H173 . 0.970 no
C18 . H181 . 0.960 no
C18 . H182 . 0.963 no
C18 . H183 . 0.967 no
C19 . C20 . 1.53(3) yes
C19 . C21 . 1.56(3) yes
C19 . C22 . 1.54(3) yes
C20 . H203 . 0.960 no
C20 . H202 . 0.961 no
C20 . H201 . 0.966 no
C21 . H211 . 0.959 no
C21 . H212 . 0.960 no
C21 . H213 . 0.962 no
C22 . H221 . 0.961 no
C22 . H222 . 0.962 no
C22 . H223 . 0.964 no
C23 . C24 . 1.43(2) yes
C23 . C28 . 1.39(2) yes
C24 . C25 . 1.39(3) yes
C25 . C26 . 1.33(2) yes
C25 . H251 . 0.930 no
C26 . C27 . 1.38(2) yes
C26 . H261 . 0.934 no
C27 . C28 . 1.39(2) yes
C27 . H271 . 0.931 no
C29 . C30 . 1.54(3) yes
C29 . C31 . 1.57(3) yes
C29 . C32 . 1.52(2) yes
C30 . H301 . 0.961 no
C30 . H302 . 0.964 no
C30 . H303 . 0.965 no
C31 . H313 . 0.962 no
C31 . H312 . 0.964 no
C31 . H311 . 0.961 no
C32 . H321 . 0.957 no
C32 . H322 . 0.961 no
C32 . H323 . 0.963 no
C33 . C34 . 1.49(3) yes
C33 . C35 . 1.52(2) yes
C33 . C36 . 1.55(2) yes
C34 . H341 . 0.964 no
C34 . H342 . 0.958 no
C34 . H343 . 0.958 no
C35 . H353 . 0.965 no
C35 . H352 . 0.961 no
C35 . H351 . 0.966 no
C36 . H361 . 0.960 no
C36 . H362 . 0.964 no
C36 . H363 . 0.961 no
C37 . C38 . 1.57(3) yes
C37 . C39 . 1.54(3) yes
C37 . C40 . 1.49(2) yes
C38 . H383 . 0.960 no
C38 . H382 . 0.960 no
C38 . H381 . 0.962 no
C39 . H391 . 0.955 no
C39 . H392 . 0.958 no
C39 . H393 . 0.963 no
C40 . H401 . 0.958 no
C40 . H402 . 0.956 no
C40 . H403 . 0.959 no
C41 . C42 . 1.52(3) yes
C41 . C43 . 1.52(2) yes
C41 . C44 . 1.54(2) yes
C42 . H423 . 0.955 no
C42 . H422 . 0.958 no
C42 . H421 . 0.957 no
C43 . H431 . 0.956 no
C43 . H432 . 0.960 no
C43 . H433 . 0.956 no
C44 . H441 . 0.959 no
C44 . H442 . 0.961 no
C44 . H443 . 0.962 no
C45 . C46 . 1.41(2) yes
C45 . C50 . 1.44(2) yes
C46 . C47 . 1.40(2) yes
C47 . C48 . 1.37(2) yes
C47 . H471 . 0.933 no
C48 . C49 . 1.42(2) yes
C48 . H481 . 0.932 no
C49 . C50 . 1.38(2) yes
C49 . H491 . 0.935 no
C51 . C52 . 1.59(2) yes
C51 . C53 . 1.56(3) yes
C51 . C54 . 1.55(2) yes
C52 . H521 . 0.963 no
C52 . H522 . 0.963 no
C52 . H523 . 0.965 no
C53 . H533 . 0.964 no
C53 . H532 . 0.960 no
C53 . H531 . 0.966 no
C54 . H541 . 0.958 no
C54 . H542 . 0.954 no
C54 . H543 . 0.959 no
C55 . C56 . 1.52(2) yes
C55 . C57 . 1.54(2) yes
C55 . C58 . 1.55(2) yes
C56 . H561 . 0.967 no
C56 . H562 . 0.958 no
C56 . H563 . 0.966 no
C57 . H573 . 0.966 no
C57 . H572 . 0.958 no
C57 . H571 . 0.962 no
C58 . H581 . 0.959 no
C58 . H582 . 0.961 no
C58 . H583 . 0.964 no
C59 . C60 . 1.51(3) yes
C59 . C61 . 1.51(3) yes
C59 . C62 . 1.60(2) yes
C60 . H603 . 0.955 no
C60 . H602 . 0.961 no
C60 . H601 . 0.960 no
C61 . H611 . 0.956 no
C61 . H612 . 0.961 no
C61 . H613 . 0.960 no
C62 . H621 . 0.958 no
C62 . H622 . 0.961 no
C62 . H623 . 0.963 no
C63 . C64 . 1.54(3) yes
C63 . C65 . 1.56(2) yes
C63 . C66 . 1.59(2) yes
C64 . H643 . 0.963 no
C64 . H642 . 0.964 no
C64 . H641 . 0.956 no
C65 . H651 . 0.959 no
C65 . H652 . 0.963 no
C65 . H653 . 0.955 no
C66 . H661 . 0.966 no
C66 . H662 . 0.963 no
C66 . H663 . 0.964 no
C67 . C68 . 1.45(2) yes
C67 . C72 . 1.44(2) yes
C68 . C69 . 1.34(2) yes
C69 . C70 . 1.42(2) yes
C69 . H691 . 0.932 no
C70 . C71 . 1.39(2) yes
C70 . H701 . 0.932 no
C71 . C72 . 1.37(2) yes
C71 . H711 . 0.936 no
C73 . C74 . 1.53(2) yes
C73 . C75 . 1.56(2) yes
C73 . C76 . 1.54(2) yes
C74 . H741 . 0.964 no
C74 . H742 . 0.963 no
C74 . H743 . 0.958 no
C75 . H753 . 0.967 no
C75 . H752 . 0.961 no
C75 . H751 . 0.965 no
C76 . H761 . 0.966 no
C76 . H762 . 0.966 no
C76 . H763 . 0.958 no
C77 . C78 . 1.55(3) yes
C77 . C79 . 1.52(2) yes
C77 . C80 . 1.49(2) yes
C78 . H781 . 0.962 no
C78 . H782 . 0.969 no
C78 . H783 . 0.963 no
C79 . H793 . 0.960 no
C79 . H792 . 0.960 no
C79 . H791 . 0.966 no
C80 . H801 . 0.959 no
C80 . H802 . 0.966 no
C80 . H803 . 0.958 no
C81 . C82 . 1.49(3) yes
C81 . C83 . 1.58(3) yes
C81 . C84 . 1.50(3) yes
C82 . H823 . 0.957 no
C82 . H822 . 0.966 no
C82 . H821 . 0.964 no
C83 . H831 . 0.960 no
C83 . H832 . 0.961 no
C83 . H833 . 0.965 no
C84 . H841 . 0.961 no
C84 . H842 . 0.969 no
C84 . H843 . 0.963 no
C85 . C86 . 1.50(2) yes
C85 . C87 . 1.54(2) yes
C85 . C88 . 1.52(3) yes
C86 . H863 . 0.961 no
C86 . H862 . 0.956 no
C86 . H861 . 0.964 no
C87 . H871 . 0.962 no
C87 . H872 . 0.961 no
C87 . H873 . 0.959 no
C88 . H881 . 0.964 no
C88 . H882 . 0.958 no
C88 . H883 . 0.961 no

loop_
_geom_hbond_atom_site_label_D
_geom_hbond_site_symmetry_D
_geom_hbond_atom_site_label_H
_geom_hbond_site_symmetry_H
_geom_hbond_atom_site_label_A
_geom_hbond_site_symmetry_A
_geom_hbond_angle_DHA
_geom_hbond_distance_DH
_geom_hbond_distance_HA
_geom_hbond_distance_DA
_geom_hbond_publ_flag
C8 . H82 . O3 . 144 0.96 2.43 3.25(3) yes
C13 . H131 . O2 . 146 0.97 2.38 3.23(3) yes
C30 . H302 . O1 . 163 0.96 2.31 3.24(3) yes
C35 . H351 . O4 . 145 0.97 2.48 3.32(3) yes
C56 . H563 . O6 . 139 0.97 2.57 3.36(3) yes
C58 . H583 . O6 . 144 0.96 2.46 3.29(3) yes
C75 . H751 . O8 . 143 0.97 2.44 3.27(3) yes
C78 . H783 . O5 . 158 0.96 2.50 3.42(3) yes

loop_
_platon_squeeze_void_nr
_platon_squeeze_void_average_x
_platon_squeeze_void_average_y
_platon_squeeze_void_average_z
_platon_squeeze_void_volume
_platon_squeeze_void_count_electrons
_platon_squeeze_void_content
1 0.500 0.000 0.000 1107 235 ' '
2 0.000 0.500 0.000 7 1 ' '
3 0.500 0.500 0.500 1107 235 ' '
4 0.844 0.000 0.250 7 1 ' '
5 0.156 0.500 0.250 7 1 ' '
6 0.000 0.000 0.500 7 1 ' '
7 0.156 0.000 0.750 7 1 ' '
8 0.844 0.500 0.750 7 1 ' '
